data_7239782
loop_
_publ_author_name
'Jouaiti, Abdelaziz'
'Grosshans, Philippe'
'Kyritsakas, Nathalie'
'Ferlay, Sylvie'
'Henry, Marc'
'Hosseini, Mir Wais'

_publ_section_title
;
 Crystal formation of 1D coordination polymers based on chiral, achiral
 and racemic 1,2-cyclohexane scaffolds
;
_journal_issue 10
_journal_name_full CrystEngComm
_journal_page_first 1746
_journal_page_last 1753
_journal_paper_doi 10.1039/C9CE01781J
_journal_volume 22
_journal_year 2020
_chemical_absolute_configuration ad
_chemical_formula_moiety 'C18 H18 Cl2 Hg N2 O4'
_chemical_formula_sum 'C18 H18 Cl2 Hg N2 O4'
_chemical_formula_weight 597.83
_space_group_crystal_system orthorhombic
_space_group_IT_number 19
_space_group_name_Hall 'P 2ac 2ab'
_space_group_name_H-M_alt 'P 21 21 21'
_atom_sites_solution_hydrogens geom
_audit_creation_method SHELXL-2014/6
_audit_update_record
;
2019-08-12 deposited with the CCDC.	2020-01-20 downloaded from the CCDC.
;
_cell_angle_alpha 90
_cell_angle_beta 90
_cell_angle_gamma 90
_cell_formula_units_Z 4
_cell_length_a 11.321(7)
_cell_length_b 12.502(6)
_cell_length_c 14.40(2)
_cell_measurement_reflns_used 3246
_cell_measurement_temperature 173(2)
_cell_measurement_theta_max 30.
_cell_measurement_theta_min 2.5
_cell_volume 2038(3)
_computing_structure_refinement 'SHELXL-2014/6 (Sheldrick, 2014)'
_diffrn_ambient_temperature 173(2)
_diffrn_measured_fraction_theta_full 1.000
_diffrn_measured_fraction_theta_max 1.000
_diffrn_measurement_device_type 'CCD area detector'
_diffrn_measurement_method 'phi and omega scans'
_diffrn_radiation_type MoK\a
_diffrn_radiation_wavelength 0.71073
_diffrn_reflns_av_R_equivalents 0.0423
_diffrn_reflns_av_unetI/netI 0.0443
_diffrn_reflns_Laue_measured_fraction_full 1.000
_diffrn_reflns_Laue_measured_fraction_max 1.000
_diffrn_reflns_limit_h_max 15
_diffrn_reflns_limit_h_min -15
_diffrn_reflns_limit_k_max 17
_diffrn_reflns_limit_k_min -17
_diffrn_reflns_limit_l_max 20
_diffrn_reflns_limit_l_min -20
_diffrn_reflns_number 5816
_diffrn_reflns_point_group_measured_fraction_full 0.991
_diffrn_reflns_point_group_measured_fraction_max 0.976
_diffrn_reflns_theta_full 25.242
_diffrn_reflns_theta_max 30.023
_diffrn_reflns_theta_min 2.288
_diffrn_source 'fine-focus sealed tube'
_exptl_absorpt_coefficient_mu 7.839
_exptl_absorpt_correction_T_max 0.579
_exptl_absorpt_correction_T_min 0.471
_exptl_absorpt_correction_type multi-scan
_exptl_absorpt_process_details sadabs
_exptl_crystal_colour colorless
_exptl_crystal_density_diffrn 1.948
_exptl_crystal_density_meas ?
_exptl_crystal_description prism
_exptl_crystal_F_000 1144
_exptl_crystal_size_max 0.110
_exptl_crystal_size_mid 0.100
_exptl_crystal_size_min 0.080
_refine_diff_density_max 0.695
_refine_diff_density_min -0.678
_refine_diff_density_rms 0.104
_refine_ls_abs_structure_details
;
 Flack x determined using 2040 quotients [(I+)-(I-)]/[(I+)+(I-)]
 (Parsons, Flack and Wagner, Acta Cryst. B69 (2013) 249-259).
;
_refine_ls_abs_structure_Flack 0.000(5)
_refine_ls_extinction_method none
_refine_ls_goodness_of_fit_ref 1.024
_refine_ls_hydrogen_treatment constr
_refine_ls_matrix_type full
_refine_ls_number_parameters 244
_refine_ls_number_reflns 5816
_refine_ls_number_restraints 0
_refine_ls_restrained_S_all 1.024
_refine_ls_R_factor_all 0.0361
_refine_ls_R_factor_gt 0.0287
_refine_ls_shift/su_max 0.002
_refine_ls_shift/su_mean 0.000
_refine_ls_structure_factor_coef Fsqd
_refine_ls_weighting_details 'w=1/[\s^2^(Fo^2^)+(0.0114P)^2^+0.7836P] where P=(Fo^2^+2Fc^2^)/3'
_refine_ls_weighting_scheme calc
_refine_ls_wR_factor_gt 0.0511
_refine_ls_wR_factor_ref 0.0532
_reflns_Friedel_coverage 0.742
_reflns_Friedel_fraction_full 0.978
_reflns_Friedel_fraction_max 0.947
_reflns_number_gt 5238
_reflns_number_total 5816
_reflns_threshold_expression 'I > 2\s(I)'
_cod_data_source_file c9ce01781j2.cif
_cod_data_source_block e1443
_cod_depositor_comments
;
The following automatic conversions were performed:

data item '_exptl_crystal_density_meas' value 'none' was changed to
'?' -- the value is perceived as not measured.

Automatic conversion script
Id: cif_fix_values 7556 2019-12-06 15:28:31Z antanas 

 Adding full bibliography for 7239780--7239783.cif.

 Adding full bibliography for 7239780--7239783.cif.
;
_cod_original_cell_volume 2038(4)
_cod_database_code 7239782
_shelx_space_group_comment
;
The symmetry employed for this shelxl refinement is uniquely defined
by the following loop, which should always be used as a source of
symmetry information in preference to the above space-group names.
They are only intended as comments.
;
_shelx_estimated_absorpt_t_min 0.479
_shelx_estimated_absorpt_t_max 0.573
_shelxl_version_number 2014/6

loop_
_space_group_symop_operation_xyz
'x, y, z'
'-x+1/2, -y, z+1/2'
'-x, y+1/2, -z+1/2'
'x+1/2, -y+1/2, -z'

loop_
_atom_site_label
_atom_site_type_symbol
_atom_site_fract_x
_atom_site_fract_y
_atom_site_fract_z
_atom_site_U_iso_or_equiv
_atom_site_adp_type
_atom_site_occupancy
_atom_site_site_symmetry_order
_atom_site_calc_flag
_atom_site_refinement_flags_posn
_atom_site_refinement_flags_adp
Hg Hg 1.27953(2) 0.15633(2) 0.47500(2) 0.03335(6) Uani 1 1 d . .
Cl1 Cl 1.26795(14) 0.33985(10) 0.43943(10) 0.0449(3) Uani 1 1 d . .
Cl2 Cl 1.28826(18) -0.01911(11) 0.41762(11) 0.0535(4) Uani 1 1 d . .
N1 N 1.1288(4) 0.1237(3) 0.5917(3) 0.0297(10) Uani 1 1 d . .
C1 C 1.0765(5) 0.2014(4) 0.6398(4) 0.0336(13) Uani 1 1 d . .
H1 H 1.0864 0.2733 0.6200 0.040 Uiso 1 1 calc R U
C2 C 1.0080(5) 0.1812(4) 0.7180(4) 0.0329(12) Uani 1 1 d . .
H2 H 0.9720 0.2385 0.7510 0.039 Uiso 1 1 calc R U
C3 C 0.9929(5) 0.0768(4) 0.7471(4) 0.0281(11) Uani 1 1 d . .
C4 C 1.0480(6) -0.0024(4) 0.6963(4) 0.0402(14) Uani 1 1 d . .
H4 H 1.0403 -0.0751 0.7147 0.048 Uiso 1 1 calc R U
C5 C 1.1135(6) 0.0226(4) 0.6199(4) 0.0381(13) Uani 1 1 d . .
H5 H 1.1494 -0.0335 0.5855 0.046 Uiso 1 1 calc R U
C6 C 0.9239(5) 0.0462(4) 0.8302(4) 0.0343(12) Uani 1 1 d . .
O1 O 0.8991(5) -0.0443(3) 0.8486(3) 0.0711(17) Uani 1 1 d . .
O2 O 0.8898(3) 0.1303(2) 0.8805(2) 0.0303(9) Uani 1 1 d . .
C7 C 0.8247(4) 0.1089(4) 0.9656(3) 0.0280(10) Uani 1 1 d . .
H7 H 0.7865 0.0370 0.9615 0.034 Uiso 1 1 calc R U
C8 C 0.9069(5) 0.1118(4) 1.0480(4) 0.0361(13) Uani 1 1 d . .
H8A H 0.9498 0.1808 1.0489 0.043 Uiso 1 1 calc R U
H8B H 0.9659 0.0537 1.0423 0.043 Uiso 1 1 calc R U
C9 C 0.8383(6) 0.0984(4) 1.1383(4) 0.0348(12) Uani 1 1 d . .
H9A H 0.8020 0.0264 1.1401 0.042 Uiso 1 1 calc R U
H9B H 0.8932 0.1044 1.1916 0.042 Uiso 1 1 calc R U
C10 C 0.7425(5) 0.1827(4) 1.1469(4) 0.0378(14) Uani 1 1 d . .
H10A H 0.6960 0.1697 1.2040 0.045 Uiso 1 1 calc R U
H10B H 0.7794 0.2543 1.1521 0.045 Uiso 1 1 calc R U
C11 C 0.6612(5) 0.1805(5) 1.0633(4) 0.0384(14) Uani 1 1 d . .
H11A H 0.6183 0.1115 1.0616 0.046 Uiso 1 1 calc R U
H11B H 0.6021 0.2385 1.0688 0.046 Uiso 1 1 calc R U
C12 C 0.7304(4) 0.1944(3) 0.9742(4) 0.0278(9) Uani 1 1 d . .
H12 H 0.7671 0.2671 0.9722 0.033 Uiso 1 1 calc R U
O3 O 0.6486(3) 0.1807(2) 0.8959(2) 0.0307(8) Uani 1 1 d . .
C13 C 0.6466(5) 0.2558(4) 0.8308(3) 0.0291(11) Uani 1 1 d . .
O4 O 0.7030(4) 0.3369(3) 0.8317(3) 0.0536(12) Uani 1 1 d . .
C14 C 0.5631(5) 0.2273(4) 0.7542(3) 0.0268(10) Uani 1 1 d . .
C15 C 0.5463(5) 0.3011(4) 0.6826(4) 0.0318(12) Uani 1 1 d . .
H15 H 0.5865 0.3679 0.6836 0.038 Uiso 1 1 calc R U
C16 C 0.4716(5) 0.2765(4) 0.6111(4) 0.0356(12) Uani 1 1 d . .
H16 H 0.4598 0.3275 0.5632 0.043 Uiso 1 1 calc R U
N2 N 0.4142(4) 0.1823(3) 0.6063(3) 0.0335(10) Uani 1 1 d . .
C17 C 0.4289(5) 0.1120(4) 0.6754(4) 0.0369(13) Uani 1 1 d . .
H17 H 0.3874 0.0461 0.6728 0.044 Uiso 1 1 calc R U
C18 C 0.5021(5) 0.1314(4) 0.7502(4) 0.0358(13) Uani 1 1 d . .
H18 H 0.5104 0.0798 0.7982 0.043 Uiso 1 1 calc R U

loop_
_atom_site_aniso_label
_atom_site_aniso_U_11
_atom_site_aniso_U_22
_atom_site_aniso_U_33
_atom_site_aniso_U_23
_atom_site_aniso_U_13
_atom_site_aniso_U_12
Hg 0.03586(10) 0.03454(10) 0.02964(9) -0.00015(9) -0.00152(10) 0.00137(9)
Cl1 0.0518(8) 0.0356(6) 0.0473(7) 0.0077(6) -0.0052(7) 0.0013(7)
Cl2 0.0774(11) 0.0379(7) 0.0453(8) -0.0075(6) 0.0139(10) 0.0079(8)
N1 0.032(2) 0.028(2) 0.029(2) -0.0007(16) -0.0003(19) 0.0006(17)
C1 0.046(3) 0.024(2) 0.031(3) -0.001(2) 0.003(3) -0.003(2)
C2 0.043(3) 0.023(3) 0.032(3) -0.0031(19) 0.006(3) -0.001(2)
C3 0.034(3) 0.023(2) 0.027(2) -0.003(2) -0.002(2) -0.002(2)
C4 0.059(4) 0.025(3) 0.037(3) 0.003(2) 0.010(3) 0.004(3)
C5 0.051(4) 0.026(3) 0.037(3) -0.002(2) 0.003(3) 0.005(3)
C6 0.046(3) 0.025(3) 0.031(3) -0.003(2) 0.007(3) -0.004(2)
O1 0.127(5) 0.027(2) 0.059(3) -0.006(2) 0.052(3) -0.016(3)
O2 0.037(2) 0.027(2) 0.0265(18) -0.0003(14) 0.0068(17) 0.0007(15)
C7 0.033(2) 0.028(2) 0.024(2) 0.001(2) 0.001(2) 0.002(2)
C8 0.035(3) 0.042(3) 0.030(3) 0.000(2) -0.004(2) 0.002(2)
C9 0.046(3) 0.032(3) 0.027(3) -0.002(2) -0.007(3) -0.002(3)
C10 0.046(4) 0.043(3) 0.025(2) -0.004(2) -0.001(2) -0.002(2)
C11 0.034(3) 0.052(4) 0.029(3) -0.005(2) 0.004(3) 0.005(3)
C12 0.027(2) 0.027(2) 0.030(2) -0.0006(19) -0.009(3) -0.0008(18)
O3 0.0312(19) 0.031(2) 0.0293(18) 0.0018(14) -0.0057(16) -0.0033(15)
C13 0.033(3) 0.032(3) 0.022(2) -0.0003(19) 0.001(2) 0.003(2)
O4 0.075(3) 0.042(2) 0.044(2) 0.0106(18) -0.020(2) -0.030(3)
C14 0.027(3) 0.032(2) 0.021(2) -0.0017(19) 0.003(2) 0.000(2)
C15 0.035(3) 0.032(3) 0.028(3) 0.002(2) 0.003(3) -0.004(2)
C16 0.040(3) 0.040(3) 0.027(3) 0.006(2) 0.002(3) -0.003(2)
N2 0.036(3) 0.036(3) 0.028(2) -0.0019(17) -0.004(2) 0.0000(19)
C17 0.038(3) 0.034(3) 0.039(3) -0.001(2) -0.009(3) 0.000(2)
C18 0.041(3) 0.033(3) 0.033(3) 0.002(2) -0.006(3) 0.000(2)

loop_
_atom_type_symbol
_atom_type_description
_atom_type_scat_dispersion_real
_atom_type_scat_dispersion_imag
_atom_type_scat_source
Hg Hg -2.3894 9.2266 'International Tables Vol C Tables 4.2.6.8 and 6.1.1.4'
Cl Cl 0.1484 0.1585 'International Tables Vol C Tables 4.2.6.8 and 6.1.1.4'
O O 0.0106 0.0060 'International Tables Vol C Tables 4.2.6.8 and 6.1.1.4'
N N 0.0061 0.0033 'International Tables Vol C Tables 4.2.6.8 and 6.1.1.4'
C C 0.0033 0.0016 'International Tables Vol C Tables 4.2.6.8 and 6.1.1.4'
H H 0.0000 0.0000 'International Tables Vol C Tables 4.2.6.8 and 6.1.1.4'

loop_
_geom_angle_atom_site_label_1
_geom_angle_atom_site_label_2
_geom_angle_atom_site_label_3
_geom_angle
_geom_angle_site_symmetry_3
Cl2 Hg Cl1 146.80(8) .
Cl2 Hg N1 96.67(11) .
Cl1 Hg N1 105.97(10) .
Cl2 Hg N2 111.69(11) 1_655
Cl1 Hg N2 94.20(11) 1_655
N1 Hg N2 85.73(18) 1_655
C1 N1 C5 118.2(5) .
C1 N1 Hg 123.3(3) .
C5 N1 Hg 117.3(3) .
N1 C1 C2 122.5(5) .
N1 C1 H1 118.7 .
C2 C1 H1 118.7 .
C3 C2 C1 119.0(5) .
C3 C2 H2 120.5 .
C1 C2 H2 120.5 .
C2 C3 C4 117.5(5) .
C2 C3 C6 123.7(5) .
C4 C3 C6 118.8(4) .
C5 C4 C3 120.6(5) .
C5 C4 H4 119.7 .
C3 C4 H4 119.7 .
N1 C5 C4 122.1(5) .
N1 C5 H5 118.9 .
C4 C5 H5 118.9 .
O1 C6 O2 123.9(5) .
O1 C6 C3 123.2(5) .
O2 C6 C3 112.8(4) .
C6 O2 C7 117.3(4) .
O2 C7 C8 110.2(4) .
O2 C7 C12 107.3(4) .
C8 C7 C12 110.7(4) .
O2 C7 H7 109.6 .
C8 C7 H7 109.6 .
C12 C7 H7 109.6 .
C7 C8 C9 110.8(5) .
C7 C8 H8A 109.5 .
C9 C8 H8A 109.5 .
C7 C8 H8B 109.5 .
C9 C8 H8B 109.5 .
H8A C8 H8B 108.1 .
C10 C9 C8 110.9(4) .
C10 C9 H9A 109.5 .
C8 C9 H9A 109.5 .
C10 C9 H9B 109.5 .
C8 C9 H9B 109.5 .
H9A C9 H9B 108.0 .
C11 C10 C9 110.9(4) .
C11 C10 H10A 109.5 .
C9 C10 H10A 109.5 .
C11 C10 H10B 109.5 .
C9 C10 H10B 109.5 .
H10A C10 H10B 108.0 .
C12 C11 C10 110.9(5) .
C12 C11 H11A 109.5 .
C10 C11 H11A 109.5 .
C12 C11 H11B 109.5 .
C10 C11 H11B 109.5 .
H11A C11 H11B 108.1 .
O3 C12 C11 108.1(4) .
O3 C12 C7 107.3(4) .
C11 C12 C7 110.7(4) .
O3 C12 H12 110.2 .
C11 C12 H12 110.2 .
C7 C12 H12 110.2 .
C13 O3 C12 118.1(4) .
O4 C13 O3 125.6(5) .
O4 C13 C14 123.1(4) .
O3 C13 C14 111.3(4) .
C18 C14 C15 118.3(5) .
C18 C14 C13 123.5(5) .
C15 C14 C13 118.2(5) .
C16 C15 C14 119.4(5) .
C16 C15 H15 120.3 .
C14 C15 H15 120.3 .
N2 C16 C15 122.3(5) .
N2 C16 H16 118.8 .
C15 C16 H16 118.8 .
C17 N2 C16 118.4(5) .
C17 N2 Hg 124.3(3) 1_455
C16 N2 Hg 117.1(3) 1_455
N2 C17 C18 122.7(5) .
N2 C17 H17 118.7 .
C18 C17 H17 118.7 .
C17 C18 C14 118.9(5) .
C17 C18 H18 120.5 .
C14 C18 H18 120.5 .

loop_
_geom_bond_atom_site_label_1
_geom_bond_atom_site_label_2
_geom_bond_distance
_geom_bond_site_symmetry_2
Hg Cl2 2.3460(18) .
Hg Cl1 2.3544(17) .
Hg N1 2.430(5) .
Hg N2 2.451(5) 1_655
N1 C1 1.332(6) .
N1 C5 1.338(6) .
C1 C2 1.390(8) .
C1 H1 0.9500 .
C2 C3 1.381(7) .
C2 H2 0.9500 .
C3 C4 1.381(7) .
C3 C6 1.480(8) .
C4 C5 1.363(8) .
C4 H4 0.9500 .
C5 H5 0.9500 .
C6 O1 1.195(6) .
C6 O2 1.334(6) .
O2 C7 1.455(6) .
C7 C8 1.508(7) .
C7 C12 1.516(6) .
C7 H7 1.0000 .
C8 C9 1.525(8) .
C8 H8A 0.9900 .
C8 H8B 0.9900 .
C9 C10 1.517(7) .
C9 H9A 0.9900 .
C9 H9B 0.9900 .
C10 C11 1.515(8) .
C10 H10A 0.9900 .
C10 H10B 0.9900 .
C11 C12 1.513(8) .
C11 H11A 0.9900 .
C11 H11B 0.9900 .
C12 O3 1.469(6) .
C12 H12 1.0000 .
O3 C13 1.328(6) .
C13 O4 1.199(6) .
C13 C14 1.496(7) .
C14 C18 1.385(7) .
C14 C15 1.396(7) .
C15 C16 1.368(8) .
C15 H15 0.9500 .
C16 N2 1.346(7) .
C16 H16 0.9500 .
N2 C17 1.338(7) .
N2 Hg 2.451(5) 1_455
C17 C18 1.381(8) .
C17 H17 0.9500 .
C18 H18 0.9500 .
